data_4119846
loop_
_publ_author_name
'Cheng-Pan Zhang'
'Huan Wang'
'Axel Klein'
'Christian Biewer'
'Kathrin Stirnat'
'Yoshitaka Yamaguchi'
'Long Xu'
'Valente Gomez-Benitez'
'David A. Vicic'

_publ_section_title
;
 A Five-Coordinate Nickel(II) Fluoroalkyl Complex as a Precursor to a
 Spectroscopically Detectable Ni(III) Species
;
_journal_name_full 'Journal of the American Chemical Society'
_journal_page_first 8141
_journal_page_last 8144
_journal_paper_doi 10.1021/ja4030462
_journal_volume 135
_journal_year 2013
_chemical_formula_sum 'C68 H87 F14 N9 Ni3 O'
_chemical_formula_weight 1488.60
_chemical_name_systematic
; 
 ? 
;
_space_group_IT_number 14
_symmetry_cell_setting monoclinic
_symmetry_space_group_name_Hall '-P 2ybc'
_symmetry_space_group_name_H-M 'P 1 21/c 1'
_atom_sites_solution_hydrogens geom
_atom_sites_solution_primary direct
_atom_sites_solution_secondary difmap
_audit_creation_method SHELXL-97
_cell_angle_alpha 90.00
_cell_angle_beta 98.476(3)
_cell_angle_gamma 90.00
_cell_formula_units_Z 4
_cell_length_a 25.819(3)
_cell_length_b 11.1285(12)
_cell_length_c 25.279(3)
_cell_measurement_temperature 100(2)
_cell_volume 7184.0(14)
_computing_structure_refinement 'SHELXL-97 (Sheldrick, 2008)'
_computing_structure_solution 'SHELXS-97 (Sheldrick, 2008)'
_diffrn_ambient_temperature 100(2)
_diffrn_measured_fraction_theta_full 0.680
_diffrn_measured_fraction_theta_max 0.680
_diffrn_radiation_monochromator graphite
_diffrn_radiation_source 'fine-focus sealed tube'
_diffrn_radiation_type MoK\a
_diffrn_radiation_wavelength 0.71073
_diffrn_reflns_av_R_equivalents 0.0811
_diffrn_reflns_av_sigmaI/netI 0.1531
_diffrn_reflns_limit_h_max 35
_diffrn_reflns_limit_h_min -12
_diffrn_reflns_limit_k_max 15
_diffrn_reflns_limit_k_min -10
_diffrn_reflns_limit_l_max 17
_diffrn_reflns_limit_l_min -33
_diffrn_reflns_number 20790
_diffrn_reflns_theta_full 29.24
_diffrn_reflns_theta_max 29.24
_diffrn_reflns_theta_min 3.01
_exptl_absorpt_coefficient_mu 0.862
_exptl_absorpt_correction_T_max 0.8962
_exptl_absorpt_correction_T_min 0.7136
_exptl_crystal_density_diffrn 1.376
_exptl_crystal_F_000 3104
_exptl_crystal_size_max 0.42
_exptl_crystal_size_mid 0.20
_exptl_crystal_size_min 0.13
_refine_diff_density_max 1.187
_refine_diff_density_min -0.564
_refine_diff_density_rms 0.101
_refine_ls_extinction_method none
_refine_ls_goodness_of_fit_ref 0.977
_refine_ls_hydrogen_treatment mixed
_refine_ls_matrix_type full
_refine_ls_number_parameters 877
_refine_ls_number_reflns 13285
_refine_ls_number_restraints 0
_refine_ls_restrained_S_all 0.977
_refine_ls_R_factor_all 0.1635
_refine_ls_R_factor_gt 0.0767
_refine_ls_shift/su_max 0.004
_refine_ls_shift/su_mean 0.000
_refine_ls_structure_factor_coef Fsqd
_refine_ls_weighting_details 'calc w=1/[\s^2^(Fo^2^)+(0.1042P)^2^+0.0000P] where P=(Fo^2^+2Fc^2^)/3'
_refine_ls_weighting_scheme calc
_refine_ls_wR_factor_gt 0.1765
_refine_ls_wR_factor_ref 0.2135
_reflns_number_gt 6809
_reflns_number_total 13285
_reflns_threshold_expression >2sigma(I)
_cod_data_source_file ja4030462_si_002_4.cif
_cod_data_source_block Compound10
_cod_depositor_comments
;
The following automatic conversions were performed:

'_symmetry_cell_setting' tag value 'monoclinin' was replaced with
'monoclinic' value as specified in the replacement file
'/home/robertas/cod-tools/perl-scripts/inputs/replacement_values.lst'.

Automatic conversion script
Id: cif_fix_values 3143 2015-03-26 13:38:13Z robertas 
;
_cod_original_cell_volume 7184.1(14)
_cod_database_code 4119846

loop_
_symmetry_equiv_pos_as_xyz
'x, y, z'
'-x, y+1/2, -z+1/2'
'-x, -y, -z'
'x, -y-1/2, z-1/2'

loop_
_atom_site_label
_atom_site_type_symbol
_atom_site_fract_x
_atom_site_fract_y
_atom_site_fract_z
_atom_site_U_iso_or_equiv
_atom_site_adp_type
_atom_site_occupancy
_atom_site_symmetry_multiplicity
_atom_site_calc_flag
_atom_site_refinement_flags
Ni1 Ni 0.27144(3) 0.07223(7) 0.02685(3) 0.01306(19) Uani 1 1 d .
Ni2 Ni 0.32256(3) 0.51135(8) 0.16873(3) 0.0224(2) Uani 1 1 d .
Ni3 Ni 0.27673(3) 0.38721(8) 0.24257(3) 0.0236(2) Uani 1 1 d .
O1 O 0.0503(3) 0.3725(7) 0.8955(3) 0.079(2) Uani 1 1 d .
F1 F 0.2022(2) 0.5258(6) 0.2808(2) 0.094(2) Uani 1 1 d .
F2 F 0.2654(2) 0.4798(5) 0.3417(2) 0.0649(16) Uani 1 1 d .
F3 F 0.20596(19) 0.3535(5) 0.3146(2) 0.0706(17) Uani 1 1 d .
F4 F 0.29983(17) 0.2410(4) 0.33449(16) 0.0423(11) Uani 1 1 d .
F5 F 0.2798(2) 0.1464(5) 0.26115(19) 0.0604(14) Uani 1 1 d .
F6 F 0.35462(17) 0.2317(5) 0.2809(2) 0.0611(16) Uani 1 1 d .
F7 F 0.31436(17) 0.7405(4) 0.20480(17) 0.0435(11) Uani 1 1 d .
F8 F 0.28409(18) 0.7209(4) 0.12131(19) 0.0533(13) Uani 1 1 d .
F9 F 0.36674(17) 0.7370(4) 0.1465(2) 0.0561(14) Uani 1 1 d .
F10 F 0.42947(15) 0.5318(5) 0.1677(2) 0.0633(16) Uani 1 1 d .
F11 F 0.38514(16) 0.5327(5) 0.08645(17) 0.0577(15) Uani 1 1 d .
F12 F 0.3952(2) 0.3660(5) 0.1300(3) 0.101(3) Uani 1 1 d .
F13 F 0.31171(16) 0.3459(4) 0.18371(17) 0.0435(11) Uani 1 1 d .
F14 F 0.25751(16) 0.5182(4) 0.19594(18) 0.0467(12) Uani 1 1 d .
N1 N 0.33793(17) 0.1300(5) -0.0037(2) 0.0159(11) Uani 1 1 d .
N2 N 0.23711(17) 0.2439(5) 0.0273(2) 0.0187(12) Uani 1 1 d .
N3 N 0.28242(17) -0.1022(4) -0.00260(19) 0.0142(11) Uani 1 1 d .
N4 N 0.22714(16) 0.0119(5) 0.0855(2) 0.0162(11) Uani 1 1 d .
N5 N 0.21461(16) 0.0627(4) -0.03634(19) 0.0138(11) Uani 1 1 d .
N6 N 0.32491(16) 0.0702(4) 0.09125(19) 0.0119(10) Uani 1 1 d .
C1 C 0.2373(3) 0.4387(8) 0.2950(3) 0.039(2) Uani 1 1 d .
C2 C 0.3019(3) 0.2523(7) 0.2816(3) 0.0270(17) Uani 1 1 d .
C3 C 0.3241(3) 0.6765(7) 0.1595(3) 0.0332(18) Uani 1 1 d .
C4 C 0.3853(3) 0.4866(7) 0.1398(3) 0.0363(19) Uani 1 1 d .
C5 C 0.3416(2) 0.1563(6) -0.0544(2) 0.0185(14) Uani 1 1 d .
H5A H 0.3110 0.1513 -0.0802 0.022 Uiso 1 1 calc R
C6 C 0.3881(2) 0.1907(6) -0.0710(2) 0.0185(14) Uani 1 1 d .
H6A H 0.3887 0.2082 -0.1077 0.022 Uiso 1 1 calc R
C7 C 0.4332(2) 0.1998(5) -0.0353(2) 0.0145(13) Uani 1 1 d .
C8 C 0.4295(2) 0.1703(5) 0.0185(2) 0.0137(13) Uani 1 1 d .
H8A H 0.4597 0.1747 0.0449 0.016 Uiso 1 1 calc R
C9 C 0.3820(2) 0.1352(5) 0.0326(2) 0.0123(13) Uani 1 1 d .
C10 C 0.3749(2) 0.0994(5) 0.0873(2) 0.0130(13) Uani 1 1 d .
C11 C 0.4137(2) 0.0867(5) 0.1307(2) 0.0125(12) Uani 1 1 d .
H11A H 0.4487 0.1077 0.1272 0.015 Uiso 1 1 calc R
C12 C 0.4024(2) 0.0431(5) 0.1801(2) 0.0159(13) Uani 1 1 d .
C13 C 0.3490(2) 0.0150(5) 0.1823(2) 0.0166(13) Uani 1 1 d .
H13A H 0.3390 -0.0145 0.2146 0.020 Uiso 1 1 calc R
C14 C 0.3126(2) 0.0300(5) 0.1387(2) 0.0145(13) Uani 1 1 d .
C15 C 0.2549(2) -0.0007(6) 0.1340(2) 0.0174(14) Uani 1 1 d .
C16 C 0.2332(2) -0.0395(6) 0.1790(3) 0.0232(15) Uani 1 1 d .
H16A H 0.2543 -0.0477 0.2129 0.028 Uiso 1 1 calc R
C17 C 0.1795(2) -0.0656(6) 0.1721(3) 0.0250(16) Uani 1 1 d .
C18 C 0.1517(2) -0.0516(6) 0.1225(3) 0.0243(16) Uani 1 1 d .
H18A H 0.1151 -0.0673 0.1170 0.029 Uiso 1 1 calc R
C19 C 0.1760(2) -0.0144(6) 0.0796(3) 0.0223(15) Uani 1 1 d .
H19A H 0.1557 -0.0076 0.0452 0.027 Uiso 1 1 calc R
C20 C 0.3205(2) -0.1800(6) 0.0152(3) 0.0195(14) Uani 1 1 d .
H20A H 0.3422 -0.1636 0.0481 0.023 Uiso 1 1 calc R
C21 C 0.3297(2) -0.2837(6) -0.0124(3) 0.0284(16) Uani 1 1 d .
H21A H 0.3571 -0.3367 0.0017 0.034 Uiso 1 1 calc R
C22 C 0.2993(2) -0.3095(6) -0.0601(3) 0.0226(15) Uani 1 1 d .
C23 C 0.2592(2) -0.2295(5) -0.0780(2) 0.0178(13) Uani 1 1 d .
H23A H 0.2369 -0.2448 -0.1107 0.021 Uiso 1 1 calc R
C24 C 0.2515(2) -0.1269(5) -0.0483(2) 0.0160(13) Uani 1 1 d .
C25 C 0.2083(2) -0.0397(6) -0.0644(2) 0.0192(14) Uani 1 1 d .
C26 C 0.1646(2) -0.0577(6) -0.1009(2) 0.0204(14) Uani 1 1 d .
H26A H 0.1600 -0.1317 -0.1197 0.024 Uiso 1 1 calc R
C27 C 0.1267(2) 0.0311(6) -0.1108(3) 0.0236(15) Uani 1 1 d .
C28 C 0.1351(2) 0.1393(6) -0.0808(3) 0.0213(15) Uani 1 1 d .
H28A H 0.1101 0.2024 -0.0863 0.026 Uiso 1 1 calc R
C29 C 0.1793(2) 0.1522(5) -0.0441(2) 0.0167(13) Uani 1 1 d .
C30 C 0.1924(2) 0.2574(5) -0.0080(2) 0.0164(13) Uani 1 1 d .
C31 C 0.1621(2) 0.3589(6) -0.0076(3) 0.0282(17) Uani 1 1 d .
H31A H 0.1309 0.3663 -0.0325 0.034 Uiso 1 1 calc R
C32 C 0.1764(2) 0.4507(7) 0.0287(3) 0.0314(18) Uani 1 1 d .
C33 C 0.2232(3) 0.4369(7) 0.0620(3) 0.0327(17) Uani 1 1 d .
H33A H 0.2359 0.4997 0.0859 0.039 Uiso 1 1 calc R
C34 C 0.2517(2) 0.3325(6) 0.0610(3) 0.0254(15) Uani 1 1 d .
H34A H 0.2831 0.3239 0.0855 0.030 Uiso 1 1 calc R
C36 C 0.1836(3) -0.2191(11) 0.2423(4) 0.090(4) Uani 1 1 d .
H36A H 0.1775 -0.2844 0.2161 0.135 Uiso 1 1 calc R
H36B H 0.1707 -0.2430 0.2753 0.135 Uiso 1 1 calc R
H36C H 0.2212 -0.2021 0.2500 0.135 Uiso 1 1 calc R
C37 C 0.1667(4) -0.0175(10) 0.2660(4) 0.070(3) Uani 1 1 d .
H37A H 0.1462 0.0556 0.2567 0.104 Uiso 1 1 calc R
H37B H 0.2040 0.0023 0.2717 0.104 Uiso 1 1 calc R
H37C H 0.1570 -0.0520 0.2989 0.104 Uiso 1 1 calc R
C38 C 0.1553(3) -0.1093(8) 0.2202(3) 0.042(2) Uani 1 1 d .
C39 C 0.0986(3) -0.1322(12) 0.2079(4) 0.088(4) Uani 1 1 d .
H39A H 0.0862 -0.1689 0.2390 0.132 Uiso 1 1 calc R
H39B H 0.0917 -0.1868 0.1772 0.132 Uiso 1 1 calc R
H39C H 0.0801 -0.0562 0.1992 0.132 Uiso 1 1 calc R
C40 C 0.4459(2) 0.0261(6) 0.2265(2) 0.0164(13) Uani 1 1 d .
C41 C 0.4258(2) -0.0286(6) 0.2760(2) 0.0248(15) Uani 1 1 d .
H41A H 0.4025 0.0289 0.2901 0.037 Uiso 1 1 calc R
H41B H 0.4556 -0.0464 0.3036 0.037 Uiso 1 1 calc R
H41C H 0.4066 -0.1028 0.2656 0.037 Uiso 1 1 calc R
C42 C 0.4862(2) -0.0611(6) 0.2084(3) 0.0251(15) Uani 1 1 d .
H42A H 0.4992 -0.0282 0.1769 0.038 Uiso 1 1 calc R
H42B H 0.4695 -0.1390 0.1994 0.038 Uiso 1 1 calc R
H42C H 0.5155 -0.0715 0.2374 0.038 Uiso 1 1 calc R
C43 C 0.4717(2) 0.1481(6) 0.2416(3) 0.0234(15) Uani 1 1 d .
H43A H 0.4836 0.1838 0.2100 0.035 Uiso 1 1 calc R
H43B H 0.5018 0.1366 0.2697 0.035 Uiso 1 1 calc R
H43C H 0.4463 0.2017 0.2546 0.035 Uiso 1 1 calc R
C44 C 0.4856(2) 0.2404(6) -0.0505(2) 0.0178(14) Uani 1 1 d .
C45 C 0.5237(2) 0.1329(6) -0.0443(3) 0.0282(17) Uani 1 1 d .
H45A H 0.5560 0.1549 -0.0579 0.042 Uiso 1 1 calc R
H45B H 0.5073 0.0643 -0.0645 0.042 Uiso 1 1 calc R
H45C H 0.5318 0.1113 -0.0064 0.042 Uiso 1 1 calc R
C46 C 0.5079(2) 0.3417(7) -0.0135(3) 0.0339(18) Uani 1 1 d .
H46A H 0.5396 0.3733 -0.0255 0.051 Uiso 1 1 calc R
H46B H 0.5165 0.3109 0.0230 0.051 Uiso 1 1 calc R
H46C H 0.4819 0.4060 -0.0143 0.051 Uiso 1 1 calc R
C47 C 0.4793(2) 0.2829(7) -0.1092(3) 0.0312(18) Uani 1 1 d .
H47A H 0.5132 0.3102 -0.1176 0.047 Uiso 1 1 calc R
H47B H 0.4542 0.3494 -0.1143 0.047 Uiso 1 1 calc R
H47C H 0.4665 0.2162 -0.1328 0.047 Uiso 1 1 calc R
C48 C 0.1435(3) 0.5659(7) 0.0311(4) 0.041(2) Uani 1 1 d .
C49 C 0.1696(4) 0.6675(9) 0.0069(6) 0.112(6) Uani 1 1 d .
H49A H 0.1639 0.6594 -0.0322 0.168 Uiso 1 1 calc R
H49B H 0.2073 0.6659 0.0200 0.168 Uiso 1 1 calc R
H49C H 0.1549 0.7439 0.0169 0.168 Uiso 1 1 calc R
C50 C 0.0869(3) 0.5455(9) 0.0090(6) 0.096(5) Uani 1 1 d .
H50A H 0.0831 0.5395 -0.0300 0.145 Uiso 1 1 calc R
H50B H 0.0659 0.6129 0.0190 0.145 Uiso 1 1 calc R
H50C H 0.0749 0.4708 0.0237 0.145 Uiso 1 1 calc R
C51 C 0.1418(4) 0.6004(10) 0.0891(4) 0.077(3) Uani 1 1 d .
H51A H 0.1776 0.6104 0.1078 0.116 Uiso 1 1 calc R
H51B H 0.1242 0.5370 0.1066 0.116 Uiso 1 1 calc R
H51C H 0.1226 0.6760 0.0904 0.116 Uiso 1 1 calc R
C52 C 0.0763(2) 0.0137(7) -0.1497(3) 0.0334(19) Uani 1 1 d .
C53 C 0.0295(2) 0.0307(10) -0.1195(4) 0.064(3) Uani 1 1 d .
H53A H 0.0315 -0.0281 -0.0904 0.097 Uiso 1 1 calc R
H53B H -0.0031 0.0189 -0.1442 0.097 Uiso 1 1 calc R
H53C H 0.0302 0.1121 -0.1046 0.097 Uiso 1 1 calc R
C54 C 0.0742(3) 0.1088(10) -0.1928(3) 0.056(3) Uani 1 1 d .
H54A H 0.1027 0.0956 -0.2138 0.085 Uiso 1 1 calc R
H54B H 0.0780 0.1885 -0.1761 0.085 Uiso 1 1 calc R
H54C H 0.0405 0.1040 -0.2163 0.085 Uiso 1 1 calc R
C55 C 0.0734(3) -0.1107(9) -0.1753(4) 0.060(3) Uani 1 1 d .
H55A H 0.0727 -0.1720 -0.1476 0.090 Uiso 1 1 calc R
H55B H 0.1042 -0.1232 -0.1933 0.090 Uiso 1 1 calc R
H55C H 0.0416 -0.1167 -0.2016 0.090 Uiso 1 1 calc R
C56 C 0.3077(2) -0.4223(6) -0.0925(3) 0.0281(16) Uani 1 1 d .
C57 C 0.3123(3) -0.3864(7) -0.1508(3) 0.042(2) Uani 1 1 d .
H57A H 0.2814 -0.3396 -0.1657 0.063 Uiso 1 1 calc R
H57B H 0.3144 -0.4591 -0.1723 0.063 Uiso 1 1 calc R
H57C H 0.3439 -0.3380 -0.1512 0.063 Uiso 1 1 calc R
C58 C 0.2601(3) -0.5054(7) -0.0920(3) 0.048(2) Uani 1 1 d .
H58A H 0.2283 -0.4639 -0.1083 0.073 Uiso 1 1 calc R
H58B H 0.2569 -0.5267 -0.0550 0.073 Uiso 1 1 calc R
H58C H 0.2649 -0.5786 -0.1122 0.073 Uiso 1 1 calc R
C59 C 0.3567(3) -0.4894(9) -0.0703(4) 0.065(3) Uani 1 1 d .
H59A H 0.3870 -0.4360 -0.0692 0.097 Uiso 1 1 calc R
H59B H 0.3610 -0.5587 -0.0932 0.097 Uiso 1 1 calc R
H59C H 0.3540 -0.5174 -0.0341 0.097 Uiso 1 1 calc R
C60 C -0.0155(4) 0.4445(18) 0.8314(6) 0.161(9) Uani 1 1 d .
H60A H -0.0301 0.3786 0.8074 0.194 Uiso 1 1 calc R
H60B H -0.0421 0.5084 0.8315 0.194 Uiso 1 1 calc R
C61 C 0.0027(4) 0.4009(11) 0.8851(6) 0.081(4) Uani 1 1 d .
H61A H -0.0044 0.4638 0.9107 0.097 Uiso 1 1 calc R
H61B H -0.0185 0.3297 0.8915 0.097 Uiso 1 1 calc R
C62 C 0.0303(6) 0.489(2) 0.8168(6) 0.235(15) Uani 1 1 d .
H62A H 0.0292 0.5777 0.8161 0.282 Uiso 1 1 calc R
H62B H 0.0341 0.4602 0.7804 0.282 Uiso 1 1 calc R
C63 C 0.0765(6) 0.4467(17) 0.8563(6) 0.146(7) Uani 1 1 d .
H63A H 0.0960 0.5154 0.8744 0.175 Uiso 1 1 calc R
H63B H 0.1007 0.3970 0.8386 0.175 Uiso 1 1 calc R
N7 N 0.5505(2) 0.1486(7) 0.1125(3) 0.0461(19) Uani 1 1 d .
C64 C 0.5805(3) 0.1180(7) 0.1457(3) 0.0342(18) Uani 1 1 d .
C65 C 0.6176(3) 0.0780(9) 0.1903(4) 0.060(3) Uani 1 1 d .
H65A H 0.6034 0.0919 0.2236 0.091 Uiso 1 1 calc R
H65B H 0.6504 0.1229 0.1911 0.091 Uiso 1 1 calc R
H65C H 0.6244 -0.0080 0.1865 0.091 Uiso 1 1 calc R
N9 N 0.0553(3) -0.1135(7) 0.0189(3) 0.060(2) Uani 1 1 d .
C68 C 0.0151(3) -0.1480(7) 0.0031(4) 0.045(2) Uani 1 1 d .
C69 C -0.0355(3) -0.1930(9) -0.0191(4) 0.067(3) Uani 1 1 d .
H69A H -0.0363 -0.2084 -0.0574 0.100 Uiso 1 1 calc R
H69B H -0.0623 -0.1335 -0.0140 0.100 Uiso 1 1 calc R
H69C H -0.0424 -0.2680 -0.0010 0.100 Uiso 1 1 calc R
N8 N 0.1719(3) 0.2774(9) 0.1701(4) 0.083(3) Uani 1 1 d .
C66 C 0.1149(4) 0.2620(12) 0.1628(5) 0.081(4) Uani 1 1 d .
C67 C 0.0726(4) 0.2542(14) 0.1562(6) 0.137(8) Uani 1 1 d .
H67A H 0.0573 0.3279 0.1394 0.206 Uiso 1 1 calc R
H67B H 0.0600 0.2421 0.1905 0.206 Uiso 1 1 calc R
H67C H 0.0623 0.1855 0.1327 0.206 Uiso 1 1 calc R

loop_
_atom_site_aniso_label
_atom_site_aniso_U_11
_atom_site_aniso_U_22
_atom_site_aniso_U_33
_atom_site_aniso_U_23
_atom_site_aniso_U_13
_atom_site_aniso_U_12
Ni1 0.0140(3) 0.0102(4) 0.0131(4) -0.0013(3) -0.0043(3) 0.0013(3)
Ni2 0.0288(4) 0.0151(5) 0.0217(5) -0.0009(4) -0.0015(4) -0.0013(3)
Ni3 0.0307(4) 0.0200(5) 0.0200(5) -0.0004(4) 0.0031(4) -0.0002(3)
O1 0.072(4) 0.068(6) 0.091(6) 0.010(5) -0.004(4) 0.017(4)
F1 0.107(4) 0.119(6) 0.069(4) 0.042(4) 0.056(4) 0.081(4)
F2 0.087(3) 0.059(4) 0.056(3) -0.025(3) 0.034(3) -0.010(3)
F3 0.069(3) 0.083(5) 0.068(4) 0.008(3) 0.038(3) -0.012(3)
F4 0.072(3) 0.031(3) 0.024(2) 0.000(2) 0.006(2) -0.001(2)
F5 0.105(4) 0.031(3) 0.039(3) -0.003(3) -0.008(3) -0.005(3)
F6 0.059(3) 0.060(4) 0.067(4) 0.028(3) 0.016(3) 0.022(2)
F7 0.071(3) 0.020(3) 0.040(3) -0.001(2) 0.007(3) -0.002(2)
F8 0.074(3) 0.030(3) 0.050(3) 0.008(3) -0.011(3) 0.015(2)
F9 0.065(3) 0.022(3) 0.085(4) 0.004(3) 0.023(3) -0.012(2)
F10 0.032(2) 0.083(4) 0.071(4) 0.020(3) -0.006(2) -0.011(2)
F11 0.044(2) 0.094(4) 0.037(3) -0.002(3) 0.012(2) 0.003(3)
F12 0.095(4) 0.027(3) 0.207(7) -0.010(4) 0.108(5) 0.006(3)
F13 0.065(3) 0.028(3) 0.040(3) -0.004(2) 0.015(2) -0.006(2)
F14 0.057(3) 0.037(3) 0.047(3) 0.009(2) 0.010(2) 0.004(2)
N1 0.019(2) 0.013(3) 0.015(3) -0.003(2) -0.002(2) -0.001(2)
N2 0.021(2) 0.013(3) 0.021(3) -0.006(2) 0.000(2) 0.002(2)
N3 0.016(2) 0.008(3) 0.016(3) 0.000(2) -0.003(2) -0.0011(19)
N4 0.012(2) 0.015(3) 0.020(3) 0.001(2) -0.003(2) 0.0037(19)
N5 0.011(2) 0.013(3) 0.015(3) 0.001(2) -0.004(2) 0.0027(19)
N6 0.014(2) 0.011(3) 0.009(3) 0.002(2) -0.005(2) 0.0009(19)
C1 0.042(4) 0.047(6) 0.030(4) 0.000(4) 0.008(4) 0.008(4)
C2 0.040(4) 0.021(4) 0.020(4) -0.009(3) 0.002(4) -0.007(3)
C3 0.043(4) 0.020(4) 0.036(5) 0.003(4) 0.005(4) -0.003(3)
C4 0.035(4) 0.023(4) 0.050(5) -0.002(4) 0.003(4) -0.003(3)
C5 0.024(3) 0.018(4) 0.010(3) 0.003(3) -0.010(3) 0.002(3)
C6 0.028(3) 0.013(3) 0.014(3) 0.003(3) 0.001(3) 0.003(3)
C7 0.021(3) 0.005(3) 0.018(3) 0.002(3) 0.004(3) -0.001(2)
C8 0.017(3) 0.008(3) 0.013(3) -0.001(3) -0.010(3) 0.003(2)
C9 0.014(2) 0.012(3) 0.008(3) 0.001(3) -0.007(3) 0.001(2)
C10 0.019(3) 0.004(3) 0.015(3) -0.007(3) 0.000(3) -0.002(2)
C11 0.012(2) 0.012(3) 0.011(3) 0.002(3) -0.006(3) 0.001(2)
C12 0.018(3) 0.009(3) 0.019(3) -0.003(3) -0.002(3) 0.002(2)
C13 0.025(3) 0.009(3) 0.015(3) -0.002(3) 0.000(3) 0.000(2)
C14 0.017(3) 0.007(3) 0.019(3) -0.003(3) 0.001(3) 0.000(2)
C15 0.021(3) 0.011(3) 0.019(3) 0.001(3) 0.000(3) 0.004(2)
C16 0.027(3) 0.021(4) 0.022(4) 0.011(3) 0.001(3) 0.005(3)
C17 0.024(3) 0.019(4) 0.031(4) 0.001(3) 0.002(3) -0.003(3)
C18 0.018(3) 0.022(4) 0.032(4) -0.001(3) 0.001(3) -0.003(3)
C19 0.021(3) 0.018(4) 0.027(4) -0.003(3) -0.002(3) -0.002(3)
C20 0.020(3) 0.017(4) 0.019(3) -0.002(3) -0.006(3) 0.003(2)
C21 0.032(3) 0.019(4) 0.033(4) -0.003(3) 0.001(3) 0.008(3)
C22 0.026(3) 0.017(4) 0.024(4) -0.004(3) 0.003(3) 0.000(3)
C23 0.020(3) 0.012(3) 0.020(3) -0.005(3) 0.000(3) -0.004(2)
C24 0.015(3) 0.013(3) 0.019(3) 0.004(3) 0.000(3) -0.004(2)
C25 0.023(3) 0.016(3) 0.021(3) -0.007(3) 0.009(3) 0.000(2)
C26 0.021(3) 0.018(4) 0.021(3) -0.005(3) -0.003(3) 0.001(2)
C27 0.018(3) 0.030(4) 0.022(4) -0.005(3) -0.003(3) 0.004(3)
C28 0.017(3) 0.021(4) 0.022(4) 0.005(3) -0.007(3) 0.010(2)
C29 0.020(3) 0.010(3) 0.020(3) -0.003(3) 0.002(3) 0.002(2)
C30 0.013(2) 0.013(3) 0.022(3) 0.001(3) -0.001(3) 0.004(2)
C31 0.020(3) 0.023(4) 0.042(5) 0.000(4) 0.004(3) 0.004(3)
C32 0.027(3) 0.025(4) 0.043(5) -0.014(4) 0.004(3) -0.006(3)
C33 0.037(4) 0.018(4) 0.041(5) -0.008(4) 0.000(4) 0.003(3)
C34 0.029(3) 0.018(4) 0.028(4) -0.009(3) 0.001(3) 0.001(3)
C36 0.058(5) 0.130(12) 0.086(8) 0.080(8) 0.021(6) 0.014(6)
C37 0.070(6) 0.095(9) 0.048(6) 0.005(6) 0.024(5) -0.002(6)
C38 0.032(4) 0.059(6) 0.036(5) 0.008(5) 0.004(4) -0.010(4)
C39 0.035(4) 0.178(14) 0.051(6) 0.028(7) 0.008(5) -0.036(6)
C40 0.018(3) 0.015(3) 0.014(3) 0.001(3) -0.006(3) 0.001(2)
C41 0.029(3) 0.027(4) 0.015(3) 0.005(3) -0.006(3) 0.001(3)
C42 0.027(3) 0.020(4) 0.026(4) 0.004(3) -0.005(3) 0.007(3)
C43 0.026(3) 0.020(4) 0.021(4) -0.004(3) -0.007(3) -0.001(3)
C44 0.019(3) 0.014(3) 0.020(3) 0.001(3) -0.001(3) -0.001(2)
C45 0.024(3) 0.025(4) 0.037(4) 0.002(3) 0.008(3) 0.003(3)
C46 0.033(3) 0.029(4) 0.041(5) -0.005(4) 0.012(4) -0.009(3)
C47 0.026(3) 0.033(4) 0.037(4) 0.014(4) 0.010(3) 0.000(3)
C48 0.036(4) 0.015(4) 0.075(6) -0.012(4) 0.014(4) 0.009(3)
C49 0.117(8) 0.030(6) 0.215(15) 0.057(8) 0.106(10) 0.051(6)
C50 0.053(5) 0.044(7) 0.188(14) -0.018(8) 0.003(7) 0.034(5)
C51 0.096(7) 0.056(7) 0.082(8) -0.007(6) 0.023(7) 0.048(6)
C52 0.021(3) 0.042(5) 0.031(4) -0.021(4) -0.013(3) 0.007(3)
C53 0.010(3) 0.101(9) 0.079(7) -0.035(6) -0.006(4) 0.003(4)
C54 0.052(5) 0.069(8) 0.037(5) -0.007(5) -0.030(5) 0.009(4)
C55 0.039(4) 0.069(7) 0.060(6) -0.042(6) -0.030(4) 0.011(4)
C56 0.031(3) 0.022(4) 0.030(4) -0.013(3) -0.001(3) 0.004(3)
C57 0.049(4) 0.032(5) 0.045(5) -0.018(4) 0.007(4) 0.008(4)
C58 0.069(5) 0.016(4) 0.065(6) -0.014(4) 0.027(5) -0.002(4)
C59 0.075(6) 0.047(7) 0.066(7) -0.018(6) -0.008(6) 0.040(5)
C60 0.051(6) 0.32(3) 0.102(11) 0.113(15) -0.010(7) -0.025(10)
C61 0.056(6) 0.060(8) 0.123(12) -0.006(8) -0.001(7) 0.015(5)
C62 0.123(13) 0.45(4) 0.107(13) 0.18(2) -0.053(12) -0.054(17)
C63 0.108(10) 0.22(2) 0.108(12) 0.074(13) 0.018(10) -0.022(12)
N7 0.035(3) 0.060(6) 0.037(4) 0.007(4) -0.014(3) -0.007(3)
C64 0.024(3) 0.041(5) 0.036(5) -0.004(4) -0.003(4) -0.007(3)
C65 0.037(4) 0.066(7) 0.069(7) 0.018(6) -0.020(5) -0.004(4)
N9 0.052(4) 0.049(6) 0.073(6) -0.011(5) -0.009(4) 0.016(4)
C68 0.043(4) 0.023(5) 0.067(6) -0.002(5) 0.004(5) 0.003(3)
C69 0.050(5) 0.056(7) 0.092(8) -0.002(6) 0.002(5) -0.017(4)
N8 0.063(5) 0.079(8) 0.104(8) 0.006(6) 0.001(5) -0.013(4)
C66 0.059(6) 0.098(11) 0.078(8) -0.055(8) -0.010(6) 0.000(6)
C67 0.040(6) 0.209(19) 0.154(15) -0.123(14) -0.016(7) -0.010(7)

loop_
_atom_type_symbol
_atom_type_description
_atom_type_scat_dispersion_real
_atom_type_scat_dispersion_imag
_atom_type_scat_source
C C 0.0033 0.0016 'International Tables Vol C Tables 4.2.6.8 and 6.1.1.4'
H H 0.0000 0.0000 'International Tables Vol C Tables 4.2.6.8 and 6.1.1.4'
N N 0.0061 0.0033 'International Tables Vol C Tables 4.2.6.8 and 6.1.1.4'
F F 0.0171 0.0103 'International Tables Vol C Tables 4.2.6.8 and 6.1.1.4'
Ni Ni 0.3393 1.1124 'International Tables Vol C Tables 4.2.6.8 and 6.1.1.4'
O O 0.0106 0.0060 'International Tables Vol C Tables 4.2.6.8 and 6.1.1.4'

loop_
_geom_angle_atom_site_label_1
_geom_angle_atom_site_label_2
_geom_angle_atom_site_label_3
_geom_angle
N6 Ni1 N5 175.49(19)
N6 Ni1 N1 78.16(18)
N5 Ni1 N1 105.49(18)
N6 Ni1 N2 104.4(2)
N5 Ni1 N2 78.1(2)
N1 Ni1 N2 95.32(18)
N6 Ni1 N4 78.60(18)
N5 Ni1 N4 97.72(18)
N1 Ni1 N4 156.8(2)
N2 Ni1 N4 90.71(18)
N6 Ni1 N3 99.59(19)
N5 Ni1 N3 77.95(19)
N1 Ni1 N3 89.55(17)
N2 Ni1 N3 156.0(2)
N4 Ni1 N3 94.03(18)
C3 Ni2 C4 93.4(3)
C3 Ni2 F14 92.4(2)
C4 Ni2 F14 173.7(3)
C3 Ni2 F13 171.1(2)
C4 Ni2 F13 95.5(3)
F14 Ni2 F13 78.72(18)
C3 Ni2 Ni3 127.5(2)
C4 Ni2 Ni3 132.3(2)
F14 Ni2 Ni3 43.95(14)
F13 Ni2 Ni3 44.33(11)
C2 Ni3 C1 93.1(3)
C2 Ni3 F14 171.9(2)
C1 Ni3 F14 94.9(3)
C2 Ni3 F13 92.9(2)
C1 Ni3 F13 173.5(3)
F14 Ni3 F13 79.09(18)
C2 Ni3 Ni2 128.24(18)
C1 Ni3 Ni2 131.6(3)
F14 Ni3 Ni2 44.34(12)
F13 Ni3 Ni2 44.38(13)
C61 O1 C63 104.0(11)
Ni3 F13 Ni2 91.29(18)
Ni3 F14 Ni2 91.71(18)
C5 N1 C9 118.1(5)
C5 N1 Ni1 127.1(4)
C9 N1 Ni1 114.8(3)
C34 N2 C30 118.3(5)
C34 N2 Ni1 126.9(4)
C30 N2 Ni1 114.5(4)
C24 N3 C20 118.3(5)
C24 N3 Ni1 113.6(4)
C20 N3 Ni1 127.4(4)
C15 N4 C19 117.9(5)
C15 N4 Ni1 113.9(3)
C19 N4 Ni1 128.2(4)
C25 N5 C29 121.7(5)
C25 N5 Ni1 118.9(4)
C29 N5 Ni1 118.5(4)
C10 N6 C14 119.7(5)
C10 N6 Ni1 119.8(4)
C14 N6 Ni1 120.3(4)
F1 C1 F2 104.0(7)
F1 C1 F3 100.6(6)
F2 C1 F3 100.6(6)
F1 C1 Ni3 116.6(5)
F2 C1 Ni3 115.9(5)
F3 C1 Ni3 116.7(6)
F4 C2 F5 102.6(5)
F4 C2 F6 100.4(6)
F5 C2 F6 101.9(5)
F4 C2 Ni3 122.6(5)
F5 C2 Ni3 113.5(5)
F6 C2 Ni3 113.2(4)
F9 C3 F8 101.5(6)
F9 C3 F7 101.1(6)
F8 C3 F7 100.4(5)
F9 C3 Ni2 123.4(5)
F8 C3 Ni2 114.2(5)
F7 C3 Ni2 113.0(5)
F10 C4 F12 106.7(6)
F10 C4 F11 104.0(5)
F12 C4 F11 98.7(6)
F10 C4 Ni2 116.8(5)
F12 C4 Ni2 113.5(4)
F11 C4 Ni2 115.2(5)
N1 C5 C6 122.8(6)
N1 C5 H5A 118.6
C6 C5 H5A 118.6
C7 C6 C5 120.7(5)
C7 C6 H6A 119.6
C5 C6 H6A 119.6
C6 C7 C8 116.5(5)
C6 C7 C44 123.6(5)
C8 C7 C44 119.8(5)
C9 C8 C7 120.1(5)
C9 C8 H8A 120.0
C7 C8 H8A 120.0
N1 C9 C8 121.7(5)
N1 C9 C10 114.5(4)
C8 C9 C10 123.7(5)
N6 C10 C11 120.4(5)
N6 C10 C9 112.8(5)
C11 C10 C9 126.7(5)
C10 C11 C12 121.3(5)
C10 C11 H11A 119.4
C12 C11 H11A 119.4
C11 C12 C13 116.0(6)
C11 C12 C40 120.2(5)
C13 C12 C40 123.8(5)
C14 C13 C12 120.3(5)
C14 C13 H13A 119.9
C12 C13 H13A 119.9
C13 C14 N6 122.3(5)
C13 C14 C15 126.6(5)
N6 C14 C15 111.1(5)
N4 C15 C16 123.3(5)
N4 C15 C14 116.0(5)
C16 C15 C14 120.7(6)
C17 C16 C15 118.0(7)
C17 C16 H16A 121.0
C15 C16 H16A 121.0
C18 C17 C16 117.9(6)
C18 C17 C38 123.3(6)
C16 C17 C38 118.8(7)
C17 C18 C19 121.0(6)
C17 C18 H18A 119.5
C19 C18 H18A 119.5
N4 C19 C18 121.9(7)
N4 C19 H19A 119.1
C18 C19 H19A 119.1
N3 C20 C21 122.8(6)
N3 C20 H20A 118.6
C21 C20 H20A 118.6
C22 C21 C20 120.0(6)
C22 C21 H21A 120.0
C20 C21 H21A 120.0
C21 C22 C23 117.2(6)
C21 C22 C56 122.4(6)
C23 C22 C56 120.4(6)
C22 C23 C24 120.4(6)
C22 C23 H23A 119.8
C24 C23 H23A 119.8
N3 C24 C23 121.4(5)
N3 C24 C25 115.5(5)
C23 C24 C25 123.1(5)
N5 C25 C26 120.4(5)
N5 C25 C24 112.5(5)
C26 C25 C24 126.9(6)
C25 C26 C27 120.6(6)
C25 C26 H26A 119.7
C27 C26 H26A 119.7
C26 C27 C28 117.3(6)
C26 C27 C52 122.6(6)
C28 C27 C52 120.0(5)
C29 C28 C27 119.8(5)
C29 C28 H28A 120.1
C27 C28 H28A 120.1
N5 C29 C28 120.1(5)
N5 C29 C30 113.8(5)
C28 C29 C30 126.1(5)
N2 C30 C31 121.1(6)
N2 C30 C29 114.1(5)
C31 C30 C29 124.8(6)
C30 C31 C32 120.9(6)
C30 C31 H31A 119.6
C32 C31 H31A 119.6
C33 C32 C31 116.6(6)
C33 C32 C48 120.5(6)
C31 C32 C48 122.9(7)
C32 C33 C34 120.4(7)
C32 C33 H33A 119.8
C34 C33 H33A 119.8
N2 C34 C33 122.7(7)
N2 C34 H34A 118.7
C33 C34 H34A 118.7
C38 C36 H36A 109.5
C38 C36 H36B 109.5
H36A C36 H36B 109.5
C38 C36 H36C 109.5
H36A C36 H36C 109.5
H36B C36 H36C 109.5
C38 C37 H37A 109.5
C38 C37 H37B 109.5
H37A C37 H37B 109.5
C38 C37 H37C 109.5
H37A C37 H37C 109.5
H37B C37 H37C 109.5
C39 C38 C36 110.8(8)
C39 C38 C17 113.4(7)
C36 C38 C17 109.0(6)
C39 C38 C37 110.3(7)
C36 C38 C37 103.5(8)
C17 C38 C37 109.5(7)
C38 C39 H39A 109.5
C38 C39 H39B 109.5
H39A C39 H39B 109.5
C38 C39 H39C 109.5
H39A C39 H39C 109.5
H39B C39 H39C 109.5
C12 C40 C43 109.1(5)
C12 C40 C42 107.8(5)
C43 C40 C42 110.1(5)
C12 C40 C41 112.2(5)
C43 C40 C41 109.4(5)
C42 C40 C41 108.2(5)
C40 C41 H41A 109.5
C40 C41 H41B 109.5
H41A C41 H41B 109.5
C40 C41 H41C 109.5
H41A C41 H41C 109.5
H41B C41 H41C 109.5
C40 C42 H42A 109.5
C40 C42 H42B 109.5
H42A C42 H42B 109.5
C40 C42 H42C 109.5
H42A C42 H42C 109.5
H42B C42 H42C 109.5
C40 C43 H43A 109.5
C40 C43 H43B 109.5
H43A C43 H43B 109.5
C40 C43 H43C 109.5
H43A C43 H43C 109.5
H43B C43 H43C 109.5
C46 C44 C7 109.4(5)
C46 C44 C45 109.6(5)
C7 C44 C45 108.6(5)
C46 C44 C47 109.9(6)
C7 C44 C47 111.1(5)
C45 C44 C47 108.2(5)
C44 C45 H45A 109.5
C44 C45 H45B 109.5
H45A C45 H45B 109.5
C44 C45 H45C 109.5
H45A C45 H45C 109.5
H45B C45 H45C 109.5
C44 C46 H46A 109.5
C44 C46 H46B 109.5
H46A C46 H46B 109.5
C44 C46 H46C 109.5
H46A C46 H46C 109.5
H46B C46 H46C 109.5
C44 C47 H47A 109.5
C44 C47 H47B 109.5
H47A C47 H47B 109.5
C44 C47 H47C 109.5
H47A C47 H47C 109.5
H47B C47 H47C 109.5
C49 C48 C50 115.9(9)
C49 C48 C51 106.4(9)
C50 C48 C51 103.4(8)
C49 C48 C32 109.1(6)
C50 C48 C32 111.7(6)
C51 C48 C32 109.9(7)
C48 C49 H49A 109.5
C48 C49 H49B 109.5
H49A C49 H49B 109.5
C48 C49 H49C 109.5
H49A C49 H49C 109.5
H49B C49 H49C 109.5
C48 C50 H50A 109.5
C48 C50 H50B 109.5
H50A C50 H50B 109.5
C48 C50 H50C 109.5
H50A C50 H50C 109.5
H50B C50 H50C 109.5
C48 C51 H51A 109.5
C48 C51 H51B 109.5
H51A C51 H51B 109.5
C48 C51 H51C 109.5
H51A C51 H51C 109.5
H51B C51 H51C 109.5
C54 C52 C27 108.2(6)
C54 C52 C55 109.6(7)
C27 C52 C55 111.9(6)
C54 C52 C53 108.9(6)
C27 C52 C53 108.9(5)
C55 C52 C53 109.3(6)
C52 C53 H53A 109.5
C52 C53 H53B 109.5
H53A C53 H53B 109.5
C52 C53 H53C 109.5
H53A C53 H53C 109.5
H53B C53 H53C 109.5
C52 C54 H54A 109.5
C52 C54 H54B 109.5
H54A C54 H54B 109.5
C52 C54 H54C 109.5
H54A C54 H54C 109.5
H54B C54 H54C 109.5
C52 C55 H55A 109.5
C52 C55 H55B 109.5
H55A C55 H55B 109.5
C52 C55 H55C 109.5
H55A C55 H55C 109.5
H55B C55 H55C 109.5
C59 C56 C22 112.6(6)
C59 C56 C58 109.0(7)
C22 C56 C58 108.2(5)
C59 C56 C57 107.7(6)
C22 C56 C57 109.6(6)
C58 C56 C57 109.7(6)
C56 C57 H57A 109.5
C56 C57 H57B 109.5
H57A C57 H57B 109.5
C56 C57 H57C 109.5
H57A C57 H57C 109.5
H57B C57 H57C 109.5
C56 C58 H58A 109.5
C56 C58 H58B 109.5
H58A C58 H58B 109.5
C56 C58 H58C 109.5
H58A C58 H58C 109.5
H58B C58 H58C 109.5
C56 C59 H59A 109.5
C56 C59 H59B 109.5
H59A C59 H59B 109.5
C56 C59 H59C 109.5
H59A C59 H59C 109.5
H59B C59 H59C 109.5
C62 C60 C61 101.4(10)
C62 C60 H60A 111.5
C61 C60 H60A 111.5
C62 C60 H60B 111.5
C61 C60 H60B 111.5
H60A C60 H60B 109.3
O1 C61 C60 116.7(11)
O1 C61 H61A 108.1
C60 C61 H61A 108.1
O1 C61 H61B 108.1
C60 C61 H61B 108.1
H61A C61 H61B 107.3
C60 C62 C63 109.5(11)
C60 C62 H62A 109.8
C63 C62 H62A 109.8
C60 C62 H62B 109.8
C63 C62 H62B 109.8
H62A C62 H62B 108.2
C62 C63 O1 102.4(10)
C62 C63 H63A 111.3
O1 C63 H63A 111.3
C62 C63 H63B 111.3
O1 C63 H63B 111.3
H63A C63 H63B 109.2
N7 C64 C65 177.5(8)
C64 C65 H65A 109.5
C64 C65 H65B 109.5
H65A C65 H65B 109.5
C64 C65 H65C 109.5
H65A C65 H65C 109.5
H65B C65 H65C 109.5
N9 C68 C69 177.7(11)
C68 C69 H69A 109.5
C68 C69 H69B 109.5
H69A C69 H69B 109.5
C68 C69 H69C 109.5
H69A C69 H69C 109.5
H69B C69 H69C 109.5
C67 C66 N8 177.3(17)
C66 C67 H67A 109.5
C66 C67 H67B 109.5
H67A C67 H67B 109.5
C66 C67 H67C 109.5
H67A C67 H67C 109.5
H67B C67 H67C 109.5

loop_
_geom_bond_atom_site_label_1
_geom_bond_atom_site_label_2
_geom_bond_distance
Ni1 N6 1.973(5)
Ni1 N5 2.006(5)
Ni1 N1 2.085(4)
Ni1 N2 2.106(5)
Ni1 N4 2.112(4)
Ni1 N3 2.113(5)
Ni2 C3 1.853(8)
Ni2 C4 1.893(6)
Ni2 F14 1.908(4)
Ni2 F13 1.909(4)
Ni2 Ni3 2.7285(11)
Ni3 C2 1.861(8)
Ni3 C1 1.876(7)
Ni3 F14 1.894(5)
Ni3 F13 1.907(4)
O1 C61 1.258(10)
O1 C63 1.522(13)
F1 C1 1.339(9)
F2 C1 1.370(9)
F3 C1 1.385(9)
F4 C2 1.351(7)
F5 C2 1.377(8)
F6 C2 1.384(7)
F7 C3 1.403(8)
F8 C3 1.396(8)
F9 C3 1.371(7)
F10 C4 1.347(8)
F11 C4 1.442(9)
F12 C4 1.396(9)
N1 C5 1.332(7)
N1 C9 1.354(7)
N2 C34 1.321(8)
N2 C30 1.359(7)
N3 C24 1.333(7)
N3 C20 1.338(7)
N4 C15 1.333(8)
N4 C19 1.339(7)
N5 C25 1.339(7)
N5 C29 1.345(7)
N6 C10 1.350(6)
N6 C14 1.362(7)
C5 C6 1.382(7)
C5 H5A 0.9500
C6 C7 1.368(8)
C6 H6A 0.9500
C7 C8 1.415(8)
C7 C44 1.531(7)
C8 C9 1.382(7)
C8 H8A 0.9500
C9 C10 1.475(7)
C10 C11 1.379(8)
C11 C12 1.410(8)
C11 H11A 0.9500
C12 C13 1.422(7)
C12 C40 1.512(8)
C13 C14 1.349(8)
C13 H13A 0.9500
C14 C15 1.514(7)
C15 C16 1.408(8)
C16 C17 1.402(8)
C16 H16A 0.9500
C17 C18 1.359(9)
C17 C38 1.525(9)
C18 C19 1.394(8)
C18 H18A 0.9500
C19 H19A 0.9500
C20 C21 1.386(9)
C20 H20A 0.9500
C21 C22 1.367(9)
C21 H21A 0.9500
C22 C23 1.391(9)
C22 C56 1.532(9)
C23 C24 1.397(8)
C23 H23A 0.9500
C24 C25 1.489(8)
C25 C26 1.364(8)
C26 C27 1.386(9)
C26 H26A 0.9500
C27 C28 1.422(9)
C27 C52 1.523(9)
C28 C29 1.368(8)
C28 H28A 0.9500
C29 C30 1.493(8)
C30 C31 1.375(8)
C31 C32 1.386(10)
C31 H31A 0.9500
C32 C33 1.375(10)
C32 C48 1.545(9)
C33 C34 1.378(9)
C33 H33A 0.9500
C34 H34A 0.9500
C36 C38 1.489(13)
C36 H36A 0.9800
C36 H36B 0.9800
C36 H36C 0.9800
C37 C38 1.540(13)
C37 H37A 0.9800
C37 H37B 0.9800
C37 H37C 0.9800
C38 C39 1.474(10)
C39 H39A 0.9800
C39 H39B 0.9800
C39 H39C 0.9800
C40 C43 1.535(8)
C40 C42 1.540(8)
C40 C41 1.547(8)
C41 H41A 0.9800
C41 H41B 0.9800
C41 H41C 0.9800
C42 H42A 0.9800
C42 H42B 0.9800
C42 H42C 0.9800
C43 H43A 0.9800
C43 H43B 0.9800
C43 H43C 0.9800
C44 C46 1.521(9)
C44 C45 1.541(8)
C44 C47 1.542(9)
C45 H45A 0.9800
C45 H45B 0.9800
C45 H45C 0.9800
C46 H46A 0.9800
C46 H46B 0.9800
C46 H46C 0.9800
C47 H47A 0.9800
C47 H47B 0.9800
C47 H47C 0.9800
C48 C49 1.493(12)
C48 C50 1.502(12)
C48 C51 1.523(12)
C49 H49A 0.9800
C49 H49B 0.9800
C49 H49C 0.9800
C50 H50A 0.9800
C50 H50B 0.9800
C50 H50C 0.9800
C51 H51A 0.9800
C51 H51B 0.9800
C51 H51C 0.9800
C52 C54 1.513(12)
C52 C55 1.525(11)
C52 C53 1.535(9)
C53 H53A 0.9800
C53 H53B 0.9800
C53 H53C 0.9800
C54 H54A 0.9800
C54 H54B 0.9800
C54 H54C 0.9800
C55 H55A 0.9800
C55 H55B 0.9800
C55 H55C 0.9800
C56 C59 1.505(10)
C56 C58 1.538(10)
C56 C57 1.547(10)
C57 H57A 0.9800
C57 H57B 0.9800
C57 H57C 0.9800
C58 H58A 0.9800
C58 H58B 0.9800
C58 H58C 0.9800
C59 H59A 0.9800
C59 H59B 0.9800
C59 H59C 0.9800
C60 C62 1.381(16)
C60 C61 1.452(16)
C60 H60A 0.9900
C60 H60B 0.9900
C61 H61A 0.9900
C61 H61B 0.9900
C62 C63 1.512(18)
C62 H62A 0.9900
C62 H62B 0.9900
C63 H63A 0.9900
C63 H63B 0.9900
N7 C64 1.109(9)
C64 C65 1.438(11)
C65 H65A 0.9800
C65 H65B 0.9800
C65 H65C 0.9800
N9 C68 1.126(10)
C68 C69 1.432(11)
C69 H69A 0.9800
C69 H69B 0.9800
C69 H69C 0.9800
N8 C66 1.466(12)
C66 C67 1.083(11)
C67 H67A 0.9800
C67 H67B 0.9800
C67 H67C 0.9800
